data_7019685
loop_
_publ_author_name
'Roters, Steffi'
'Appelt, Christian'
'Westenberg, Hauke'
'Hepp, Alexander'
'Slootweg, J. Chris'
'Lammertsma, Koop'
'Uhl, Werner'

_publ_section_title
;
 Dimeric aluminum-phosphorus compounds as masked frustrated Lewis pairs
 for small molecule activation.
;
_journal_issue 30
_journal_name_full 'Dalton transactions (Cambridge, England : 2003)'
_journal_page_first 9033
_journal_page_last 9045
_journal_paper_doi 10.1039/c2dt30080j
_journal_volume 41
_journal_year 2012
_chemical_formula_sum 'C25 H35 Al N O P'
_chemical_formula_weight 423.49
_chemical_name_systematic
;
?
;
_space_group_IT_number 2
_symmetry_cell_setting triclinic
_symmetry_space_group_name_Hall '-P 1'
_symmetry_space_group_name_H-M 'P -1'
_atom_sites_solution_hydrogens geom
_atom_sites_solution_primary direct
_atom_sites_solution_secondary difmap
_audit_creation_method SHELXL-97
_cell_angle_alpha 81.019(4)
_cell_angle_beta 76.329(4)
_cell_angle_gamma 80.138(4)
_cell_formula_units_Z 2
_cell_length_a 8.3516(5)
_cell_length_b 8.9767(5)
_cell_length_c 17.3493(9)
_cell_measurement_reflns_used 23959
_cell_measurement_temperature 153(2)
_cell_measurement_theta_max 28.33
_cell_measurement_theta_min 2.32
_cell_volume 1236.03(12)
_computing_cell_refinement 'STOE X-AREA'
_computing_data_collection 'STOE X-AREA'
_computing_data_reduction 'STOE X-RED'
_computing_molecular_graphics 'Bruker SHELXTL'
_computing_publication_material 'Bruker SHELXTL'
_computing_structure_refinement 'SHELXL-97 (Sheldrick, 1997)'
_computing_structure_solution 'SHELXS-97 (Sheldrick, 1990)'
_diffrn_ambient_temperature 153(2)
_diffrn_measured_fraction_theta_full 0.991
_diffrn_measured_fraction_theta_max 0.991
_diffrn_measurement_device_type 'imaging plate detector system'
_diffrn_measurement_method 'rotation method'
_diffrn_radiation_monochromator graphite
_diffrn_radiation_source 'fine-focus sealed tube'
_diffrn_radiation_type MoK\a
_diffrn_radiation_wavelength 0.71073
_diffrn_reflns_av_R_equivalents 0.0230
_diffrn_reflns_av_sigmaI/netI 0.0358
_diffrn_reflns_limit_h_max 10
_diffrn_reflns_limit_h_min -10
_diffrn_reflns_limit_k_max 11
_diffrn_reflns_limit_k_min -11
_diffrn_reflns_limit_l_max 22
_diffrn_reflns_limit_l_min -22
_diffrn_reflns_number 11214
_diffrn_reflns_theta_full 27.99
_diffrn_reflns_theta_max 27.99
_diffrn_reflns_theta_min 2.32
_exptl_absorpt_coefficient_mu 0.162
_exptl_absorpt_correction_T_max 0.9777
_exptl_absorpt_correction_T_min 0.9761
_exptl_absorpt_correction_type empirical
_exptl_absorpt_process_details SADABS
_exptl_crystal_colour colourless
_exptl_crystal_density_diffrn 1.138
_exptl_crystal_density_method 'not measured'
_exptl_crystal_description block
_exptl_crystal_F_000 456
_exptl_crystal_size_max 0.15
_exptl_crystal_size_mid 0.15
_exptl_crystal_size_min 0.14
_refine_diff_density_max 0.339
_refine_diff_density_min -0.192
_refine_diff_density_rms 0.037
_refine_ls_extinction_method none
_refine_ls_goodness_of_fit_ref 0.976
_refine_ls_hydrogen_treatment constr
_refine_ls_matrix_type full
_refine_ls_number_parameters 268
_refine_ls_number_reflns 5896
_refine_ls_number_restraints 0
_refine_ls_restrained_S_all 0.976
_refine_ls_R_factor_all 0.0440
_refine_ls_R_factor_gt 0.0314
_refine_ls_shift/su_max 0.001
_refine_ls_shift/su_mean 0.000
_refine_ls_structure_factor_coef Fsqd
_refine_ls_weighting_details 'calc w=1/[\s^2^(Fo^2^)+(0.0502P)^2^+0.0000P] where P=(Fo^2^+2Fc^2^)/3'
_refine_ls_weighting_scheme calc
_refine_ls_wR_factor_gt 0.0784
_refine_ls_wR_factor_ref 0.0814
_reflns_number_gt 4711
_reflns_number_total 5896
_reflns_threshold_expression >2sigma(I)
_cod_data_source_file c2dt30080j.txt
_cod_data_source_block 7
_cod_depositor_comments
;
The following automatic conversions were performed:

'_symmetry_cell_setting' value 'Triclinic' changed to 'triclinic'
according to /home/saulius/struct/CIF-dictionaries/cif_core.dic
dictionary named 'cif_core.dic' version 2.4.1 from 2010-06-29.

Automatic conversion script
Id: cif_fix_values 1891 2012-01-12 08:04:46Z andrius 
;
_cod_original_sg_symbol_H-M P-1
_cod_database_code 7019685

loop_
_symmetry_equiv_pos_as_xyz
'x, y, z'
'-x, -y, -z'

loop_
_atom_site_label
_atom_site_type_symbol
_atom_site_fract_x
_atom_site_fract_y
_atom_site_fract_z
_atom_site_U_iso_or_equiv
_atom_site_adp_type
_atom_site_occupancy
_atom_site_symmetry_multiplicity
_atom_site_calc_flag
_atom_site_refinement_flags
P1 P 0.75325(4) 0.84909(3) 0.227288(17) 0.01985(7) Uani 1 1 d .
C11 C 0.94635(15) 0.90868(13) 0.17164(7) 0.0242(2) Uani 1 1 d .
C111 C 1.09515(16) 0.81939(15) 0.18194(8) 0.0318(3) Uani 1 1 d .
H111 H 1.0939 0.7286 0.2195 0.038 Uiso 1 1 calc R
C112 C 1.24500(18) 0.86196(18) 0.13788(9) 0.0409(3) Uani 1 1 d .
H112 H 1.3477 0.8004 0.1448 0.049 Uiso 1 1 calc R
C113 C 1.2472(2) 0.99234(18) 0.08413(9) 0.0439(4) Uani 1 1 d .
H113 H 1.3515 1.0217 0.0540 0.053 Uiso 1 1 calc R
C114 C 1.1007(2) 1.08047(18) 0.07357(10) 0.0484(4) Uani 1 1 d .
H114 H 1.1032 1.1712 0.0361 0.058 Uiso 1 1 calc R
C115 C 0.94892(19) 1.03927(16) 0.11679(9) 0.0379(3) Uani 1 1 d .
H115 H 0.8467 1.1005 0.1088 0.045 Uiso 1 1 calc R
C12 C 0.77394(14) 0.71413(12) 0.31112(7) 0.0209(2) Uani 1 1 d .
C121 C 0.80848(15) 0.72720(13) 0.38138(7) 0.0239(2) Uani 1 1 d .
H121 H 0.8095 0.6326 0.4159 0.029 Uiso 1 1 calc R
C122 C 0.84625(16) 0.85397(14) 0.41959(7) 0.0278(3) Uani 1 1 d .
C123 C 0.7296(2) 0.85890(18) 0.50159(9) 0.0426(3) Uani 1 1 d .
H12A H 0.6164 0.8820 0.4954 0.051 Uiso 1 1 calc R
H12B H 0.7540 0.9360 0.5279 0.051 Uiso 1 1 calc R
H12C H 0.7448 0.7617 0.5331 0.051 Uiso 1 1 calc R
C124 C 0.8273(3) 1.01049(16) 0.37217(10) 0.0539(5) Uani 1 1 d .
H12D H 0.9006 1.0086 0.3205 0.065 Uiso 1 1 calc R
H12E H 0.8549 1.0837 0.4000 0.065 Uiso 1 1 calc R
H12F H 0.7144 1.0382 0.3660 0.065 Uiso 1 1 calc R
C125 C 1.0250(2) 0.8087(2) 0.43078(12) 0.0558(5) Uani 1 1 d .
H12G H 1.0366 0.7082 0.4592 0.067 Uiso 1 1 calc R
H12H H 1.0507 0.8796 0.4607 0.067 Uiso 1 1 calc R
H12I H 1.1001 0.8100 0.3795 0.067 Uiso 1 1 calc R
C13 C 0.59158(17) 1.01208(14) 0.23549(8) 0.0329(3) Uani 1 1 d .
H13A H 0.6304 1.0923 0.2536 0.039 Uiso 1 1 calc R
H13B H 0.5680 1.0486 0.1837 0.039 Uiso 1 1 calc R
C131 C 0.4324(2) 0.97219(19) 0.29337(10) 0.0483(4) Uani 1 1 d .
H13C H 0.3986 0.8862 0.2780 0.058 Uiso 1 1 calc R
H13D H 0.3462 1.0577 0.2921 0.058 Uiso 1 1 calc R
H13E H 0.4523 0.9475 0.3465 0.058 Uiso 1 1 calc R
C14 C 0.68586(14) 0.74158(13) 0.15917(7) 0.0219(2) Uani 1 1 d .
O1 O 0.65639(11) 0.81361(10) 0.09653(5) 0.02944(19) Uani 1 1 d .
N1 N 0.67673(13) 0.59579(11) 0.18781(6) 0.0237(2) Uani 1 1 d .
C17 C 0.63344(16) 0.50136(13) 0.13807(7) 0.0255(2) Uani 1 1 d .
C171 C 0.74313(18) 0.46302(15) 0.06828(8) 0.0334(3) Uani 1 1 d .
H171 H 0.8475 0.5022 0.0517 0.040 Uiso 1 1 calc R
C172 C 0.7018(2) 0.36775(16) 0.02234(9) 0.0384(3) Uani 1 1 d .
H172 H 0.7781 0.3411 -0.0259 0.046 Uiso 1 1 calc R
C173 C 0.5514(2) 0.31108(15) 0.04557(9) 0.0369(3) Uani 1 1 d .
H173 H 0.5228 0.2462 0.0133 0.044 Uiso 1 1 calc R
C174 C 0.44295(19) 0.34832(15) 0.11528(9) 0.0367(3) Uani 1 1 d .
H174 H 0.3390 0.3084 0.1318 0.044 Uiso 1 1 calc R
C175 C 0.48332(17) 0.44358(14) 0.16183(8) 0.0313(3) Uani 1 1 d .
H175 H 0.4073 0.4692 0.2103 0.038 Uiso 1 1 calc R
Al1 Al 0.74901(5) 0.50837(4) 0.28478(2) 0.02218(9) Uani 1 1 d .
C15 C 0.57122(18) 0.41738(14) 0.36558(8) 0.0331(3) Uani 1 1 d .
H15A H 0.5369 0.3395 0.3435 0.040 Uiso 1 1 calc R
H15B H 0.6157 0.3697 0.4110 0.040 Uiso 1 1 calc R
C151 C 0.4185(2) 0.53255(17) 0.39358(10) 0.0456(4) Uani 1 1 d .
H15C H 0.4505 0.6080 0.4183 0.055 Uiso 1 1 calc R
H15D H 0.3361 0.4808 0.4315 0.055 Uiso 1 1 calc R
H15E H 0.3732 0.5810 0.3485 0.055 Uiso 1 1 calc R
C16 C 0.96961(18) 0.38440(14) 0.25528(8) 0.0336(3) Uani 1 1 d .
H16A H 0.9536 0.2865 0.2450 0.040 Uiso 1 1 calc R
H16B H 1.0308 0.4330 0.2066 0.040 Uiso 1 1 calc R
C161 C 1.0736(2) 0.36102(18) 0.31893(11) 0.0464(4) Uani 1 1 d .
H16C H 1.0884 0.4583 0.3305 0.056 Uiso 1 1 calc R
H16D H 1.1803 0.3045 0.2996 0.056 Uiso 1 1 calc R
H16E H 1.0174 0.3056 0.3667 0.056 Uiso 1 1 calc R

loop_
_atom_site_aniso_label
_atom_site_aniso_U_11
_atom_site_aniso_U_22
_atom_site_aniso_U_33
_atom_site_aniso_U_23
_atom_site_aniso_U_13
_atom_site_aniso_U_12
P1 0.02199(15) 0.01734(13) 0.01917(14) -0.00086(10) -0.00282(11) -0.00334(10)
C11 0.0284(6) 0.0255(5) 0.0199(5) -0.0032(4) -0.0025(4) -0.0108(4)
C111 0.0276(6) 0.0362(6) 0.0303(6) -0.0027(5) -0.0022(5) -0.0079(5)
C112 0.0274(7) 0.0549(9) 0.0412(8) -0.0138(7) 0.0002(6) -0.0118(6)
C113 0.0414(8) 0.0547(9) 0.0379(8) -0.0163(7) 0.0105(6) -0.0296(7)
C114 0.0593(10) 0.0421(8) 0.0390(8) 0.0053(6) 0.0061(7) -0.0267(7)
C115 0.0417(8) 0.0337(7) 0.0351(7) 0.0072(6) -0.0035(6) -0.0136(6)
C12 0.0238(5) 0.0174(5) 0.0205(5) -0.0012(4) -0.0024(4) -0.0047(4)
C121 0.0294(6) 0.0203(5) 0.0221(5) -0.0009(4) -0.0042(5) -0.0071(4)
C122 0.0348(7) 0.0278(6) 0.0233(6) -0.0063(5) -0.0049(5) -0.0105(5)
C123 0.0526(9) 0.0437(8) 0.0325(7) -0.0158(6) 0.0015(6) -0.0139(7)
C124 0.1056(15) 0.0284(7) 0.0367(8) -0.0035(6) -0.0198(9) -0.0281(8)
C125 0.0379(9) 0.0678(11) 0.0732(12) -0.0378(10) -0.0154(8) -0.0080(8)
C13 0.0369(7) 0.0236(6) 0.0339(7) -0.0031(5) -0.0063(6) 0.0054(5)
C131 0.0344(8) 0.0512(9) 0.0479(9) -0.0093(7) 0.0028(7) 0.0116(7)
C14 0.0191(5) 0.0256(5) 0.0205(5) -0.0017(4) -0.0036(4) -0.0035(4)
O1 0.0344(5) 0.0312(4) 0.0238(4) 0.0047(3) -0.0110(4) -0.0082(4)
N1 0.0296(5) 0.0227(4) 0.0204(5) -0.0020(4) -0.0072(4) -0.0056(4)
C17 0.0335(6) 0.0222(5) 0.0234(6) -0.0014(4) -0.0125(5) -0.0037(4)
C171 0.0371(7) 0.0352(7) 0.0298(6) -0.0076(5) -0.0080(6) -0.0057(5)
C172 0.0514(9) 0.0358(7) 0.0299(7) -0.0113(5) -0.0121(6) -0.0001(6)
C173 0.0548(9) 0.0255(6) 0.0379(7) -0.0058(5) -0.0245(7) -0.0043(6)
C174 0.0438(8) 0.0301(6) 0.0429(8) -0.0028(6) -0.0193(6) -0.0108(5)
C175 0.0363(7) 0.0287(6) 0.0315(6) -0.0040(5) -0.0102(5) -0.0079(5)
Al1 0.02910(19) 0.01775(16) 0.02037(17) -0.00085(12) -0.00641(14) -0.00500(13)
C15 0.0414(8) 0.0258(6) 0.0306(6) 0.0018(5) -0.0031(6) -0.0115(5)
C151 0.0435(9) 0.0379(7) 0.0489(9) -0.0049(6) 0.0081(7) -0.0132(6)
C16 0.0380(7) 0.0253(6) 0.0356(7) -0.0036(5) -0.0074(6) 0.0002(5)
C161 0.0412(8) 0.0386(8) 0.0599(10) 0.0010(7) -0.0206(8) -0.0001(6)

loop_
_atom_type_symbol
_atom_type_description
_atom_type_scat_dispersion_real
_atom_type_scat_dispersion_imag
_atom_type_scat_source
C C 0.0033 0.0016 'International Tables Vol C Tables 4.2.6.8 and 6.1.1.4'
H H 0.0000 0.0000 'International Tables Vol C Tables 4.2.6.8 and 6.1.1.4'
N N 0.0061 0.0033 'International Tables Vol C Tables 4.2.6.8 and 6.1.1.4'
O O 0.0106 0.0060 'International Tables Vol C Tables 4.2.6.8 and 6.1.1.4'
Al Al 0.0645 0.0514 'International Tables Vol C Tables 4.2.6.8 and 6.1.1.4'
P P 0.1023 0.0942 'International Tables Vol C Tables 4.2.6.8 and 6.1.1.4'

loop_
_geom_angle_atom_site_label_1
_geom_angle_atom_site_label_2
_geom_angle_atom_site_label_3
_geom_angle
C12 P1 C11 113.74(6)
C12 P1 C13 120.65(6)
C11 P1 C13 109.75(6)
C12 P1 C14 103.96(5)
C11 P1 C14 105.13(5)
C13 P1 C14 101.43(6)
C115 C11 C111 119.87(12)
C115 C11 P1 120.97(10)
C111 C11 P1 119.13(9)
C112 C111 C11 119.76(13)
C112 C111 H111 120.1
C11 C111 H111 120.1
C113 C112 C111 120.24(14)
C113 C112 H112 119.9
C111 C112 H112 119.9
C114 C113 C112 120.21(14)
C114 C113 H113 119.9
C112 C113 H113 119.9
C113 C114 C115 120.48(14)
C113 C114 H114 119.8
C115 C114 H114 119.8
C114 C115 C11 119.44(14)
C114 C115 H115 120.3
C11 C115 H115 120.3
C121 C12 P1 131.48(9)
C121 C12 Al1 120.47(8)
P1 C12 Al1 107.97(6)
C12 C121 C122 135.87(11)
C12 C121 H121 112.1
C122 C121 H121 112.1
C121 C122 C124 114.76(10)
C121 C122 C123 107.89(10)
C124 C122 C123 108.85(12)
C121 C122 C125 106.25(11)
C124 C122 C125 110.16(14)
C123 C122 C125 108.75(13)
C122 C123 H12A 109.5
C122 C123 H12B 109.5
H12A C123 H12B 109.5
C122 C123 H12C 109.5
H12A C123 H12C 109.5
H12B C123 H12C 109.5
C122 C124 H12D 109.5
C122 C124 H12E 109.5
H12D C124 H12E 109.5
C122 C124 H12F 109.5
H12D C124 H12F 109.5
H12E C124 H12F 109.5
C122 C125 H12G 109.5
C122 C125 H12H 109.5
H12G C125 H12H 109.5
C122 C125 H12I 109.5
H12G C125 H12I 109.5
H12H C125 H12I 109.5
C131 C13 P1 111.67(9)
C131 C13 H13A 109.3
P1 C13 H13A 109.3
C131 C13 H13B 109.3
P1 C13 H13B 109.3
H13A C13 H13B 107.9
C13 C131 H13C 109.5
C13 C131 H13D 109.5
H13C C131 H13D 109.5
C13 C131 H13E 109.5
H13C C131 H13E 109.5
H13D C131 H13E 109.5
O1 C14 N1 130.17(11)
O1 C14 P1 116.73(9)
N1 C14 P1 113.10(8)
C14 N1 C17 117.39(9)
C14 N1 Al1 121.10(8)
C17 N1 Al1 120.94(7)
C171 C17 C175 119.72(11)
C171 C17 N1 120.61(11)
C175 C17 N1 119.62(11)
C17 C171 C172 119.90(13)
C17 C171 H171 120.0
C172 C171 H171 120.0
C173 C172 C171 120.47(14)
C173 C172 H172 119.8
C171 C172 H172 119.8
C174 C173 C172 119.60(12)
C174 C173 H173 120.2
C172 C173 H173 120.2
C173 C174 C175 120.38(14)
C173 C174 H174 119.8
C175 C174 H174 119.8
C17 C175 C174 119.93(13)
C17 C175 H175 120.0
C174 C175 H175 120.0
N1 Al1 C15 112.22(5)
N1 Al1 C16 108.18(5)
C15 Al1 C16 119.13(6)
N1 Al1 C12 92.71(4)
C15 Al1 C12 110.78(5)
C16 Al1 C12 110.66(5)
C151 C15 Al1 113.70(9)
C151 C15 H15A 108.8
Al1 C15 H15A 108.8
C151 C15 H15B 108.8
Al1 C15 H15B 108.8
H15A C15 H15B 107.7
C15 C151 H15C 109.5
C15 C151 H15D 109.5
H15C C151 H15D 109.5
C15 C151 H15E 109.5
H15C C151 H15E 109.5
H15D C151 H15E 109.5
C161 C16 Al1 114.12(10)
C161 C16 H16A 108.7
Al1 C16 H16A 108.7
C161 C16 H16B 108.7
Al1 C16 H16B 108.7
H16A C16 H16B 107.6
C16 C161 H16C 109.5
C16 C161 H16D 109.5
H16C C161 H16D 109.5
C16 C161 H16E 109.5
H16C C161 H16E 109.5
H16D C161 H16E 109.5

loop_
_geom_bond_atom_site_label_1
_geom_bond_atom_site_label_2
_geom_bond_distance
P1 C12 1.7635(11)
P1 C11 1.7937(12)
P1 C13 1.8115(12)
P1 C14 1.8712(12)
C11 C115 1.3896(17)
C11 C111 1.3920(18)
C111 C112 1.385(2)
C111 H111 0.9600
C112 C113 1.378(2)
C112 H112 0.9600
C113 C114 1.373(3)
C113 H113 0.9600
C114 C115 1.389(2)
C114 H114 0.9600
C115 H115 0.9600
C12 C121 1.3436(16)
C12 Al1 2.0259(11)
C121 C122 1.5137(15)
C121 H121 0.9600
C122 C124 1.5167(19)
C122 C123 1.5247(19)
C122 C125 1.529(2)
C123 H12A 0.9599
C123 H12B 0.9599
C123 H12C 0.9599
C124 H12D 0.9599
C124 H12E 0.9599
C124 H12F 0.9599
C125 H12G 0.9599
C125 H12H 0.9599
C125 H12I 0.9599
C13 C131 1.524(2)
C13 H13A 0.9600
C13 H13B 0.9600
C131 H13C 0.9599
C131 H13D 0.9599
C131 H13E 0.9599
C14 O1 1.2297(14)
C14 N1 1.3337(15)
N1 C17 1.4405(14)
N1 Al1 1.9277(10)
C17 C171 1.3862(18)
C17 C175 1.3865(18)
C171 C172 1.3893(18)
C171 H171 0.9600
C172 C173 1.384(2)
C172 H172 0.9600
C173 C174 1.378(2)
C173 H173 0.9600
C174 C175 1.3930(17)
C174 H174 0.9600
C175 H175 0.9600
Al1 C15 1.9777(14)
Al1 C16 1.9810(14)
C15 C151 1.531(2)
C15 H15A 0.9600
C15 H15B 0.9600
C151 H15C 0.9599
C151 H15D 0.9599
C151 H15E 0.9599
C16 C161 1.529(2)
C16 H16A 0.9600
C16 H16B 0.9600
C161 H16C 0.9599
C161 H16D 0.9599
C161 H16E 0.9599

loop_
_geom_torsion_atom_site_label_1
_geom_torsion_atom_site_label_2
_geom_torsion_atom_site_label_3
_geom_torsion_atom_site_label_4
_geom_torsion
C12 P1 C11 C115 -163.90(10)
C13 P1 C11 C115 -25.35(12)
C14 P1 C11 C115 83.02(11)
C12 P1 C11 C111 18.27(11)
C13 P1 C11 C111 156.82(10)
C14 P1 C11 C111 -94.81(10)
C115 C11 C111 C112 0.51(19)
P1 C11 C111 C112 178.36(10)
C11 C111 C112 C113 0.2(2)
C111 C112 C113 C114 -0.4(2)
C112 C113 C114 C115 -0.1(2)
C113 C114 C115 C11 0.7(2)
C111 C11 C115 C114 -0.9(2)
P1 C11 C115 C114 -178.75(11)
C11 P1 C12 C121 71.10(13)
C13 P1 C12 C121 -62.51(14)
C14 P1 C12 C121 -175.12(12)
C11 P1 C12 Al1 -105.52(6)
C13 P1 C12 Al1 120.87(7)
C14 P1 C12 Al1 8.25(7)
P1 C12 C121 C122 -1.1(2)
Al1 C12 C121 C122 175.21(12)
C12 C121 C122 C124 6.7(2)
C12 C121 C122 C123 128.21(16)
C12 C121 C122 C125 -115.31(17)
C12 P1 C13 C131 -35.54(13)
C11 P1 C13 C131 -170.76(10)
C14 P1 C13 C131 78.41(11)
C12 P1 C14 O1 177.32(9)
C11 P1 C14 O1 -62.88(10)
C13 P1 C14 O1 51.44(11)
C12 P1 C14 N1 -2.30(10)
C11 P1 C14 N1 117.50(9)
C13 P1 C14 N1 -128.19(9)
O1 C14 N1 C17 3.28(19)
P1 C14 N1 C17 -177.17(8)
O1 C14 N1 Al1 174.71(10)
P1 C14 N1 Al1 -5.73(12)
C14 N1 C17 C171 69.05(15)
Al1 N1 C17 C171 -102.39(12)
C14 N1 C17 C175 -113.42(13)
Al1 N1 C17 C175 75.13(13)
C175 C17 C171 C172 0.36(19)
N1 C17 C171 C172 177.88(11)
C17 C171 C172 C173 0.2(2)
C171 C172 C173 C174 -0.7(2)
C172 C173 C174 C175 0.6(2)
C171 C17 C175 C174 -0.46(18)
N1 C17 C175 C174 -178.00(11)
C173 C174 C175 C17 -0.03(19)
C14 N1 Al1 C15 123.62(10)
C17 N1 Al1 C15 -65.25(11)
C14 N1 Al1 C16 -102.93(10)
C17 N1 Al1 C16 68.20(10)
C14 N1 Al1 C12 9.85(10)
C17 N1 Al1 C12 -179.01(10)
C121 C12 Al1 N1 173.15(10)
P1 C12 Al1 N1 -9.79(6)
C121 C12 Al1 C15 58.13(11)
P1 C12 Al1 C15 -124.80(6)
C121 C12 Al1 C16 -76.26(11)
P1 C12 Al1 C16 100.81(7)
N1 Al1 C15 C151 -62.38(12)
C16 Al1 C15 C151 169.78(10)
C12 Al1 C15 C151 39.73(12)
N1 Al1 C16 C161 156.61(10)
C15 Al1 C16 C161 -73.69(12)
C12 Al1 C16 C161 56.41(12)
